data_4082280
loop_
_publ_author_name
'Vattier, Florencia'
'Salazar, Ver\'onica'
'Paneque, Margarita'
'Poveda, Manuel L.'
'\'Alvarez, Eleuterio'

_publ_section_title
;
 Tautomerization of Pyridine and 2-Substituted Pyridines to Pyridylidene
 Ligands by the Iridium(I)--Diene Complex
 TpMe2Ir(\h4-CH2&#x2550;C(Me)C(Me)&#x2550;CH2)
;
_journal_issue 2
_journal_name_full Organometallics
_journal_page_first 498
_journal_paper_doi 10.1021/om400968s
_journal_volume 33
_journal_year 2014
_chemical_formula_moiety 'C29 H45 B Ir N7 Si'
_chemical_formula_sum 'C29 H45 B Ir N7 Si'
_chemical_formula_weight 722.82
_chemical_name_systematic
; 
 ? 
;
_space_group_IT_number 14
_symmetry_cell_setting monoclinic
_symmetry_space_group_name_Hall '-P 2ybc'
_symmetry_space_group_name_H-M 'P 1 21/c 1'
_atom_sites_solution_hydrogens geom
_atom_sites_solution_primary direct
_atom_sites_solution_secondary difmap
_audit_creation_method SHELXL-97
_cell_angle_alpha 90.00
_cell_angle_beta 94.1900(10)
_cell_angle_gamma 90.00
_cell_formula_units_Z 4
_cell_length_a 10.5281(5)
_cell_length_b 16.3714(9)
_cell_length_c 18.5506(10)
_cell_measurement_reflns_used 9803
_cell_measurement_temperature 173(2)
_cell_measurement_theta_max 30.50
_cell_measurement_theta_min 2.49
_cell_volume 3188.8(3)
_computing_cell_refinement 'APEX2 Software Suite (Bruker, 2007)'
_computing_data_collection 'APEX2 Software Suite (Bruker, 2007)'
_computing_data_reduction 'APEX2 Software Suite (Bruker, 2007)'
_computing_molecular_graphics 'SHELXTL (Sheldrick, 2008)'
_computing_publication_material 'SHELXTL and publCIF (Westrip, 2010)'
_computing_structure_refinement 'SHELXL97 (Sheldrick, 2008)'
_computing_structure_solution 'SIR2002 (Burla et al., 2003)'
_diffrn_ambient_temperature 173(2)
_diffrn_detector_area_resol_mean 8.26
_diffrn_measured_fraction_theta_full 0.988
_diffrn_measured_fraction_theta_max 0.988
_diffrn_measurement_device_type
;
 Bruker-Nonius X8kappa APEX II CCD area detector'
;
_diffrn_measurement_method 'phi and omega scans with narrow frames'
_diffrn_radiation_monochromator graphite
_diffrn_radiation_source 'fine-focus sealed tube'
_diffrn_radiation_type MoK\a
_diffrn_radiation_wavelength 0.71073
_diffrn_reflns_av_R_equivalents 0.0479
_diffrn_reflns_av_sigmaI/netI 0.0184
_diffrn_reflns_limit_h_max 15
_diffrn_reflns_limit_h_min -14
_diffrn_reflns_limit_k_max 23
_diffrn_reflns_limit_k_min -23
_diffrn_reflns_limit_l_max 26
_diffrn_reflns_limit_l_min -26
_diffrn_reflns_number 168408
_diffrn_reflns_theta_full 30.66
_diffrn_reflns_theta_max 30.66
_diffrn_reflns_theta_min 2.30
_diffrn_standards_decay_% 0
_exptl_absorpt_coefficient_mu 4.254
_exptl_absorpt_correction_T_max 0.2031
_exptl_absorpt_correction_T_min 0.1779
_exptl_absorpt_correction_type multi-scan
_exptl_absorpt_process_details
;
program SADABS, Bruker (2001).
;
_exptl_crystal_colour orange
_exptl_crystal_density_diffrn 1.506
_exptl_crystal_density_method 'not measured'
_exptl_crystal_description prism
_exptl_crystal_F_000 1456
_exptl_crystal_size_max 0.50
_exptl_crystal_size_mid 0.45
_exptl_crystal_size_min 0.40
_refine_diff_density_max 1.283
_refine_diff_density_min -3.344
_refine_diff_density_rms 0.101
_refine_ls_extinction_method none
_refine_ls_goodness_of_fit_ref 1.033
_refine_ls_hydrogen_treatment mixed
_refine_ls_matrix_type full
_refine_ls_number_parameters 366
_refine_ls_number_reflns 9753
_refine_ls_number_restraints 1
_refine_ls_restrained_S_all 1.033
_refine_ls_R_factor_all 0.0300
_refine_ls_R_factor_gt 0.0241
_refine_ls_shift/su_max 0.003
_refine_ls_shift/su_mean 0.000
_refine_ls_structure_factor_coef Fsqd
_refine_ls_weighting_details 'calc w=1/[\s^2^(Fo^2^)+(0.0366P)^2^+2.9238P] where P=(Fo^2^+2Fc^2^)/3'
_refine_ls_weighting_scheme calc
_refine_ls_wR_factor_gt 0.0602
_refine_ls_wR_factor_ref 0.0631
_reflns_number_gt 8513
_reflns_number_total 9753
_reflns_threshold_expression >2sigma(I)
_cod_data_source_file om400968s_si_002.cif
_cod_data_source_block 8c
_cod_depositor_comments
;
The following automatic conversions were performed:

'_symmetry_cell_setting' value 'Monoclinic' changed to 'monoclinic'
according to
/usr/data/users/saulius/automatic-downloads/current/ACS/lib/dictionaries/cif_core.dic
dictionary named 'cif_core.dic' version 2.4.2 from 2011-04-26.

Automatic conversion script
Id: cif_fix_values 2281 2013-09-26 08:29:07Z andrius 
;
_cod_original_sg_symbol_H-M 'P 21/c'
_cod_database_code 4082280

loop_
_symmetry_equiv_pos_as_xyz
'x, y, z'
'-x, y+1/2, -z+1/2'
'-x, -y, -z'
'x, -y-1/2, z-1/2'

loop_
_atom_site_label
_atom_site_type_symbol
_atom_site_fract_x
_atom_site_fract_y
_atom_site_fract_z
_atom_site_U_iso_or_equiv
_atom_site_adp_type
_atom_site_occupancy
_atom_site_symmetry_multiplicity
_atom_site_calc_flag
_atom_site_refinement_flags
Ir1 Ir 0.645077(7) 0.184991(5) 0.197942(4) 0.01932(3) Uani 1 1 d .
Si1 Si 1.10187(7) 0.30191(5) 0.08702(4) 0.03472(16) Uani 1 1 d .
N1 N 0.46049(17) 0.12408(12) 0.18568(10) 0.0223(4) Uani 1 1 d .
N2 N 0.38000(17) 0.13679(12) 0.24003(10) 0.0230(4) Uani 1 1 d .
N3 N 0.65101(17) 0.13736(12) 0.30830(10) 0.0237(4) Uani 1 1 d .
N4 N 0.54277(17) 0.14356(12) 0.34483(10) 0.0226(4) Uani 1 1 d .
N5 N 0.53983(18) 0.28806(12) 0.23699(10) 0.0238(4) Uani 1 1 d .
N6 N 0.45570(18) 0.27318(12) 0.28833(10) 0.0236(4) Uani 1 1 d .
N7 N 0.89178(18) 0.25103(13) 0.16412(11) 0.0246(4) Uani 1 1 d D
H7N H 0.879(3) 0.2195(17) 0.1255(12) 0.030 Uiso 1 1 d D
C1 C 0.3961(2) 0.07727(15) 0.13616(13) 0.0278(5) Uani 1 1 d .
C2 C 0.2749(2) 0.06001(17) 0.15873(15) 0.0336(5) Uani 1 1 d .
H2 H 0.2104 0.0281 0.1337 0.040 Uiso 1 1 calc R
C3 C 0.2678(2) 0.09827(16) 0.22407(14) 0.0292(5) Uani 1 1 d .
C4 C 0.4492(3) 0.0477(2) 0.06883(15) 0.0388(6) Uani 1 1 d .
H4A H 0.5408 0.0588 0.0711 0.058 Uiso 1 1 calc R
H4B H 0.4070 0.0760 0.0271 0.058 Uiso 1 1 calc R
H4C H 0.4346 -0.0112 0.0639 0.058 Uiso 1 1 calc R
C5 C 0.1592(2) 0.1002(2) 0.27172(18) 0.0434(7) Uani 1 1 d .
H5A H 0.1871 0.0780 0.3193 0.065 Uiso 1 1 calc R
H5B H 0.0888 0.0672 0.2500 0.065 Uiso 1 1 calc R
H5C H 0.1307 0.1567 0.2771 0.065 Uiso 1 1 calc R
C6 C 0.7366(2) 0.09669(16) 0.35233(13) 0.0291(5) Uani 1 1 d .
C7 C 0.6829(2) 0.07695(17) 0.41706(13) 0.0319(5) Uani 1 1 d .
H7 H 0.7226 0.0484 0.4572 0.038 Uiso 1 1 calc R
C8 C 0.5603(2) 0.10763(15) 0.41035(12) 0.0266(4) Uani 1 1 d .
C9 C 0.8675(2) 0.0781(2) 0.33213(16) 0.0428(7) Uani 1 1 d .
H9A H 0.8677 0.0255 0.3070 0.064 Uiso 1 1 calc R
H9B H 0.9255 0.0756 0.3759 0.064 Uiso 1 1 calc R
H9C H 0.8957 0.1211 0.3002 0.064 Uiso 1 1 calc R
C10 C 0.4601(3) 0.10632(19) 0.46337(14) 0.0368(6) Uani 1 1 d .
H10A H 0.4368 0.1625 0.4751 0.055 Uiso 1 1 calc R
H10B H 0.4931 0.0782 0.5075 0.055 Uiso 1 1 calc R
H10C H 0.3848 0.0774 0.4423 0.055 Uiso 1 1 calc R
C11 C 0.5440(2) 0.36958(15) 0.22873(13) 0.0284(5) Uani 1 1 d .
C12 C 0.4630(3) 0.40691(16) 0.27525(15) 0.0333(5) Uani 1 1 d .
H12 H 0.4484 0.4638 0.2803 0.040 Uiso 1 1 calc R
C13 C 0.4083(2) 0.34444(16) 0.31235(14) 0.0290(5) Uani 1 1 d .
C14 C 0.6233(3) 0.41168(17) 0.17627(16) 0.0385(6) Uani 1 1 d .
H14A H 0.7035 0.4298 0.2013 0.058 Uiso 1 1 calc R
H14B H 0.5769 0.4591 0.1556 0.058 Uiso 1 1 calc R
H14C H 0.6415 0.3737 0.1375 0.058 Uiso 1 1 calc R
C15 C 0.3166(3) 0.34772(19) 0.37006(17) 0.0410(6) Uani 1 1 d .
H15A H 0.2411 0.3151 0.3553 0.062 Uiso 1 1 calc R
H15B H 0.2912 0.4045 0.3776 0.062 Uiso 1 1 calc R
H15C H 0.3573 0.3257 0.4152 0.062 Uiso 1 1 calc R
C16 C 0.8044(2) 0.24514(15) 0.21509(12) 0.0246(4) Uani 1 1 d .
C17 C 0.8402(3) 0.2889(2) 0.27951(15) 0.0366(6) Uani 1 1 d .
H17 H 0.7853 0.2879 0.3179 0.044 Uiso 1 1 calc R
C18 C 0.9514(3) 0.3323(2) 0.28805(17) 0.0441(7) Uani 1 1 d .
H18 H 0.9726 0.3604 0.3321 0.053 Uiso 1 1 calc R
C19 C 1.0349(3) 0.3356(2) 0.23190(17) 0.0399(6) Uani 1 1 d .
H19 H 1.1117 0.3661 0.2379 0.048 Uiso 1 1 calc R
C20 C 1.0040(2) 0.29454(17) 0.16867(14) 0.0295(5) Uani 1 1 d .
C21 C 1.2686(3) 0.3213(3) 0.1198(2) 0.0716(15) Uani 1 1 d .
H21A H 1.3225 0.3205 0.0790 0.107 Uiso 1 1 calc R
H21B H 1.2971 0.2788 0.1546 0.107 Uiso 1 1 calc R
H21C H 1.2749 0.3748 0.1434 0.107 Uiso 1 1 calc R
C22 C 1.0349(4) 0.3868(3) 0.0304(2) 0.0678(11) Uani 1 1 d .
H22A H 1.0389 0.4375 0.0586 0.102 Uiso 1 1 calc R
H22B H 0.9460 0.3747 0.0147 0.102 Uiso 1 1 calc R
H22C H 1.0843 0.3933 -0.0120 0.102 Uiso 1 1 calc R
C23 C 1.0868(4) 0.2058(3) 0.0335(2) 0.0667(11) Uani 1 1 d .
H23A H 1.1485 0.2062 -0.0036 0.100 Uiso 1 1 calc R
H23B H 1.0004 0.2016 0.0103 0.100 Uiso 1 1 calc R
H23C H 1.1037 0.1589 0.0656 0.100 Uiso 1 1 calc R
C24 C 0.7465(2) 0.08927(15) 0.15671(13) 0.0259(4) Uani 1 1 d .
H24A H 0.8313 0.0859 0.1834 0.031 Uiso 1 1 calc R
H24B H 0.7012 0.0374 0.1645 0.031 Uiso 1 1 calc R
C25 C 0.7636(2) 0.09895(18) 0.07749(14) 0.0325(5) Uani 1 1 d .
C26 C 0.7057(3) 0.16521(17) 0.04406(14) 0.0304(5) Uani 1 1 d .
C27 C 0.6336(2) 0.22044(16) 0.09061(13) 0.0278(5) Uani 1 1 d .
H27A H 0.5430 0.2213 0.0721 0.033 Uiso 1 1 calc R
H27B H 0.6673 0.2766 0.0872 0.033 Uiso 1 1 calc R
C28 C 0.8503(3) 0.04041(19) 0.04348(17) 0.0444(7) Uani 1 1 d .
H28A H 0.8123 -0.0142 0.0423 0.067 Uiso 1 1 calc R
H28B H 0.9326 0.0389 0.0718 0.067 Uiso 1 1 calc R
H28C H 0.8629 0.0582 -0.0059 0.067 Uiso 1 1 calc R
C29 C 0.7105(4) 0.18623(19) -0.03425(16) 0.0443(7) Uani 1 1 d .
H29A H 0.7705 0.1498 -0.0563 0.066 Uiso 1 1 calc R
H29B H 0.7386 0.2430 -0.0388 0.066 Uiso 1 1 calc R
H29C H 0.6256 0.1797 -0.0589 0.066 Uiso 1 1 calc R
B1 B 0.4241(2) 0.18488(15) 0.30871(14) 0.0233(5) Uani 1 1 d .
H1 H 0.3547 0.1850 0.3428 0.028 Uiso 1 1 calc R

loop_
_atom_site_aniso_label
_atom_site_aniso_U_11
_atom_site_aniso_U_22
_atom_site_aniso_U_33
_atom_site_aniso_U_23
_atom_site_aniso_U_13
_atom_site_aniso_U_12
Ir1 0.01854(4) 0.02342(5) 0.01694(5) -0.00099(3) 0.00774(3) -0.00165(3)
Si1 0.0233(3) 0.0523(5) 0.0292(3) 0.0114(3) 0.0058(3) -0.0072(3)
N1 0.0192(8) 0.0266(9) 0.0220(9) -0.0018(7) 0.0067(6) -0.0007(7)
N2 0.0181(7) 0.0260(9) 0.0260(9) -0.0014(7) 0.0088(7) -0.0008(7)
N3 0.0195(8) 0.0316(10) 0.0211(9) 0.0020(7) 0.0083(7) 0.0016(7)
N4 0.0215(8) 0.0271(9) 0.0203(8) 0.0009(7) 0.0095(7) 0.0006(7)
N5 0.0254(9) 0.0240(9) 0.0229(9) -0.0015(7) 0.0082(7) -0.0023(7)
N6 0.0250(8) 0.0247(9) 0.0224(9) -0.0027(7) 0.0095(7) 0.0019(7)
N7 0.0212(8) 0.0309(10) 0.0227(9) -0.0003(8) 0.0077(7) -0.0042(7)
C1 0.0258(10) 0.0312(12) 0.0263(11) -0.0026(9) 0.0019(8) -0.0018(9)
C2 0.0239(10) 0.0390(14) 0.0379(13) -0.0055(11) 0.0023(9) -0.0058(10)
C3 0.0184(9) 0.0331(12) 0.0370(13) -0.0009(10) 0.0076(9) -0.0031(8)
C4 0.0380(13) 0.0499(16) 0.0289(12) -0.0130(12) 0.0055(10) -0.0105(12)
C5 0.0224(11) 0.0511(17) 0.0590(19) -0.0099(14) 0.0180(12) -0.0076(11)
C6 0.0236(10) 0.0378(13) 0.0264(11) 0.0039(10) 0.0050(8) 0.0025(9)
C7 0.0312(11) 0.0419(14) 0.0230(11) 0.0055(10) 0.0049(9) 0.0049(10)
C8 0.0282(10) 0.0315(11) 0.0213(10) 0.0003(9) 0.0097(8) 0.0001(9)
C9 0.0260(11) 0.070(2) 0.0334(14) 0.0111(14) 0.0065(10) 0.0152(12)
C10 0.0395(13) 0.0461(15) 0.0268(12) 0.0067(11) 0.0160(10) 0.0033(11)
C11 0.0349(12) 0.0252(11) 0.0256(11) -0.0023(9) 0.0057(9) -0.0040(9)
C12 0.0412(13) 0.0254(11) 0.0345(13) -0.0055(10) 0.0108(10) 0.0010(10)
C13 0.0309(11) 0.0276(11) 0.0295(12) -0.0059(9) 0.0087(9) 0.0037(9)
C14 0.0553(16) 0.0283(13) 0.0329(13) 0.0013(10) 0.0110(12) -0.0118(12)
C15 0.0466(15) 0.0375(15) 0.0419(15) -0.0064(12) 0.0236(13) 0.0079(12)
C16 0.0230(9) 0.0301(11) 0.0220(10) -0.0023(8) 0.0090(8) -0.0054(8)
C17 0.0340(12) 0.0500(16) 0.0272(12) -0.0114(12) 0.0122(10) -0.0114(12)
C18 0.0390(15) 0.0603(19) 0.0338(14) -0.0165(13) 0.0074(12) -0.0173(13)
C19 0.0303(12) 0.0495(16) 0.0400(15) -0.0046(13) 0.0041(11) -0.0159(12)
C20 0.0216(10) 0.0367(12) 0.0308(12) 0.0045(10) 0.0069(9) -0.0045(9)
C21 0.0241(13) 0.148(5) 0.0434(19) 0.023(2) 0.0049(13) -0.0200(18)
C22 0.082(3) 0.066(2) 0.053(2) 0.0246(19) -0.011(2) -0.003(2)
C23 0.069(3) 0.079(3) 0.055(2) -0.012(2) 0.029(2) 0.002(2)
C24 0.0243(9) 0.0288(11) 0.0260(11) -0.0024(9) 0.0117(8) -0.0008(8)
C25 0.0273(11) 0.0462(15) 0.0251(11) -0.0061(10) 0.0094(9) 0.0019(10)
C26 0.0352(12) 0.0348(12) 0.0228(11) -0.0019(9) 0.0128(9) -0.0027(10)
C27 0.0320(11) 0.0303(12) 0.0223(10) -0.0006(9) 0.0093(9) -0.0050(9)
C28 0.0552(17) 0.0387(15) 0.0427(16) -0.0024(12) 0.0279(14) 0.0085(13)
C29 0.0579(19) 0.0536(19) 0.0229(12) 0.0013(12) 0.0141(12) 0.0046(14)
B1 0.0214(10) 0.0266(12) 0.0230(11) 0.0001(9) 0.0094(9) 0.0019(8)

loop_
_atom_type_symbol
_atom_type_description
_atom_type_scat_dispersion_real
_atom_type_scat_dispersion_imag
_atom_type_scat_source
C C 0.0033 0.0016 'International Tables Vol C Tables 4.2.6.8 and 6.1.1.4'
H H 0.0000 0.0000 'International Tables Vol C Tables 4.2.6.8 and 6.1.1.4'
B B 0.0013 0.0007 'International Tables Vol C Tables 4.2.6.8 and 6.1.1.4'
N N 0.0061 0.0033 'International Tables Vol C Tables 4.2.6.8 and 6.1.1.4'
Si Si 0.0817 0.0704 'International Tables Vol C Tables 4.2.6.8 and 6.1.1.4'
Ir Ir -1.4442 7.9887 'International Tables Vol C Tables 4.2.6.8 and 6.1.1.4'

loop_
_geom_angle_atom_site_label_1
_geom_angle_atom_site_label_2
_geom_angle_atom_site_label_3
_geom_angle
C16 Ir1 C27 90.26(9)
C16 Ir1 C24 88.95(9)
C27 Ir1 C24 81.53(10)
C16 Ir1 N5 90.40(9)
C27 Ir1 N5 96.17(9)
C24 Ir1 N5 177.61(8)
C16 Ir1 N1 175.22(8)
C27 Ir1 N1 92.22(8)
C24 Ir1 N1 95.45(8)
N5 Ir1 N1 85.28(7)
C16 Ir1 N3 93.55(8)
C27 Ir1 N3 175.12(8)
C24 Ir1 N3 95.48(8)
N5 Ir1 N3 86.86(7)
N1 Ir1 N3 84.20(7)
C21 Si1 C22 111.9(2)
C21 Si1 C23 111.3(2)
C22 Si1 C23 108.6(2)
C21 Si1 C20 107.87(15)
C22 Si1 C20 107.10(18)
C23 Si1 C20 110.01(16)
C1 N1 N2 106.25(18)
C1 N1 Ir1 137.26(16)
N2 N1 Ir1 116.42(13)
C3 N2 N1 110.05(19)
C3 N2 B1 128.67(19)
N1 N2 B1 121.19(17)
C6 N3 N4 106.26(18)
C6 N3 Ir1 135.71(15)
N4 N3 Ir1 117.91(14)
C8 N4 N3 110.41(18)
C8 N4 B1 129.74(19)
N3 N4 B1 119.83(18)
C11 N5 N6 106.52(19)
C11 N5 Ir1 135.34(16)
N6 N5 Ir1 117.74(14)
C13 N6 N5 110.3(2)
C13 N6 B1 129.5(2)
N5 N6 B1 120.09(18)
C16 N7 C20 127.6(2)
C16 N7 H7N 116(2)
C20 N7 H7N 116(2)
N1 C1 C2 109.7(2)
N1 C1 C4 124.0(2)
C2 C1 C4 126.3(2)
C3 C2 C1 106.4(2)
C3 C2 H2 126.8
C1 C2 H2 126.8
N2 C3 C2 107.7(2)
N2 C3 C5 123.6(2)
C2 C3 C5 128.7(2)
C1 C4 H4A 109.5
C1 C4 H4B 109.5
H4A C4 H4B 109.5
C1 C4 H4C 109.5
H4A C4 H4C 109.5
H4B C4 H4C 109.5
C3 C5 H5A 109.5
C3 C5 H5B 109.5
H5A C5 H5B 109.5
C3 C5 H5C 109.5
H5A C5 H5C 109.5
H5B C5 H5C 109.5
N3 C6 C7 109.9(2)
N3 C6 C9 122.7(2)
C7 C6 C9 127.5(2)
C8 C7 C6 105.7(2)
C8 C7 H7 127.1
C6 C7 H7 127.1
N4 C8 C7 107.7(2)
N4 C8 C10 122.8(2)
C7 C8 C10 129.4(2)
C6 C9 H9A 109.5
C6 C9 H9B 109.5
H9A C9 H9B 109.5
C6 C9 H9C 109.5
H9A C9 H9C 109.5
H9B C9 H9C 109.5
C8 C10 H10A 109.5
C8 C10 H10B 109.5
H10A C10 H10B 109.5
C8 C10 H10C 109.5
H10A C10 H10C 109.5
H10B C10 H10C 109.5
N5 C11 C12 109.7(2)
N5 C11 C14 123.8(2)
C12 C11 C14 126.5(2)
C13 C12 C11 106.2(2)
C13 C12 H12 126.9
C11 C12 H12 126.9
N6 C13 C12 107.2(2)
N6 C13 C15 122.6(2)
C12 C13 C15 130.2(2)
C11 C14 H14A 109.5
C11 C14 H14B 109.5
H14A C14 H14B 109.5
C11 C14 H14C 109.5
H14A C14 H14C 109.5
H14B C14 H14C 109.5
C13 C15 H15A 109.5
C13 C15 H15B 109.5
H15A C15 H15B 109.5
C13 C15 H15C 109.5
H15A C15 H15C 109.5
H15B C15 H15C 109.5
N7 C16 C17 113.2(2)
N7 C16 Ir1 122.40(17)
C17 C16 Ir1 124.33(17)
C18 C17 C16 122.1(2)
C18 C17 H17 118.9
C16 C17 H17 118.9
C17 C18 C19 120.5(3)
C17 C18 H18 119.7
C19 C18 H18 119.7
C20 C19 C18 119.4(2)
C20 C19 H19 120.3
C18 C19 H19 120.3
C19 C20 N7 117.1(2)
C19 C20 Si1 122.94(19)
N7 C20 Si1 119.84(19)
Si1 C21 H21A 109.5
Si1 C21 H21B 109.5
H21A C21 H21B 109.5
Si1 C21 H21C 109.5
H21A C21 H21C 109.5
H21B C21 H21C 109.5
Si1 C22 H22A 109.5
Si1 C22 H22B 109.5
H22A C22 H22B 109.5
Si1 C22 H22C 109.5
H22A C22 H22C 109.5
H22B C22 H22C 109.5
Si1 C23 H23A 109.5
Si1 C23 H23B 109.5
H23A C23 H23B 109.5
Si1 C23 H23C 109.5
H23A C23 H23C 109.5
H23B C23 H23C 109.5
C25 C24 Ir1 112.51(17)
C25 C24 H24A 109.1
Ir1 C24 H24A 109.1
C25 C24 H24B 109.1
Ir1 C24 H24B 109.1
H24A C24 H24B 107.8
C26 C25 C28 125.6(2)
C26 C25 C24 116.4(2)
C28 C25 C24 117.8(2)
C25 C26 C27 116.4(2)
C25 C26 C29 125.2(2)
C27 C26 C29 118.4(2)
C26 C27 Ir1 112.92(18)
C26 C27 H27A 109.0
Ir1 C27 H27A 109.0
C26 C27 H27B 109.0
Ir1 C27 H27B 109.0
H27A C27 H27B 107.8
C25 C28 H28A 109.5
C25 C28 H28B 109.5
H28A C28 H28B 109.5
C25 C28 H28C 109.5
H28A C28 H28C 109.5
H28B C28 H28C 109.5
C26 C29 H29A 109.5
C26 C29 H29B 109.5
H29A C29 H29B 109.5
C26 C29 H29C 109.5
H29A C29 H29C 109.5
H29B C29 H29C 109.5
N4 B1 N6 109.78(19)
N4 B1 N2 108.85(18)
N6 B1 N2 109.56(19)
N4 B1 H1 109.5
N6 B1 H1 109.5
N2 B1 H1 109.5

loop_
_geom_bond_atom_site_label_1
_geom_bond_atom_site_label_2
_geom_bond_distance
Ir1 C16 1.951(2)
Ir1 C27 2.069(2)
Ir1 C24 2.074(2)
Ir1 N5 2.172(2)
Ir1 N1 2.1813(18)
Ir1 N3 2.1873(19)
Si1 C21 1.843(3)
Si1 C22 1.850(4)
Si1 C23 1.861(4)
Si1 C20 1.897(3)
N1 C1 1.342(3)
N1 N2 1.380(2)
N2 C3 1.353(3)
N2 B1 1.540(3)
N3 C6 1.347(3)
N3 N4 1.372(2)
N4 C8 1.351(3)
N4 B1 1.532(3)
N5 C11 1.344(3)
N5 N6 1.369(3)
N6 C13 1.357(3)
N6 B1 1.537(3)
N7 C16 1.370(3)
N7 C20 1.377(3)
N7 H7N 0.885(17)
C1 C2 1.400(3)
C1 C4 1.486(4)
C2 C3 1.371(4)
C2 H2 0.9500
C3 C5 1.495(3)
C4 H4A 0.9800
C4 H4B 0.9800
C4 H4C 0.9800
C5 H5A 0.9800
C5 H5B 0.9800
C5 H5C 0.9800
C6 C7 1.402(3)
C6 C9 1.486(3)
C7 C8 1.383(3)
C7 H7 0.9500
C8 C10 1.494(3)
C9 H9A 0.9800
C9 H9B 0.9800
C9 H9C 0.9800
C10 H10A 0.9800
C10 H10B 0.9800
C10 H10C 0.9800
C11 C12 1.398(3)
C11 C14 1.496(4)
C12 C13 1.382(4)
C12 H12 0.9500
C13 C15 1.494(3)
C14 H14A 0.9800
C14 H14B 0.9800
C14 H14C 0.9800
C15 H15A 0.9800
C15 H15B 0.9800
C15 H15C 0.9800
C16 C17 1.420(3)
C17 C18 1.369(4)
C17 H17 0.9500
C18 C19 1.412(4)
C18 H18 0.9500
C19 C20 1.370(4)
C19 H19 0.9500
C21 H21A 0.9800
C21 H21B 0.9800
C21 H21C 0.9800
C22 H22A 0.9800
C22 H22B 0.9800
C22 H22C 0.9800
C23 H23A 0.9800
C23 H23B 0.9800
C23 H23C 0.9800
C24 C25 1.502(3)
C24 H24A 0.9900
C24 H24B 0.9900
C25 C26 1.370(4)
C25 C28 1.494(4)
C26 C27 1.496(3)
C26 C29 1.497(4)
C27 H27A 0.9900
C27 H27B 0.9900
C28 H28A 0.9800
C28 H28B 0.9800
C28 H28C 0.9800
C29 H29A 0.9800
C29 H29B 0.9800
C29 H29C 0.9800
B1 H1 1.0000

loop_
_geom_torsion_atom_site_label_1
_geom_torsion_atom_site_label_2
_geom_torsion_atom_site_label_3
_geom_torsion_atom_site_label_4
_geom_torsion
C27 Ir1 N1 C1 40.2(2)
C24 Ir1 N1 C1 -41.5(2)
N5 Ir1 N1 C1 136.2(2)
N3 Ir1 N1 C1 -136.5(2)
C27 Ir1 N1 N2 -136.38(16)
C24 Ir1 N1 N2 141.92(16)
N5 Ir1 N1 N2 -40.37(15)
N3 Ir1 N1 N2 46.94(15)
C1 N1 N2 C3 0.0(3)
Ir1 N1 N2 C3 177.59(15)
C1 N1 N2 B1 176.9(2)
Ir1 N1 N2 B1 -5.5(3)
C16 Ir1 N3 C6 -52.7(3)
C24 Ir1 N3 C6 36.6(3)
N5 Ir1 N3 C6 -142.9(2)
N1 Ir1 N3 C6 131.6(2)
C16 Ir1 N3 N4 131.86(17)
C24 Ir1 N3 N4 -138.85(17)
N5 Ir1 N3 N4 41.66(16)
N1 Ir1 N3 N4 -43.90(16)
C6 N3 N4 C8 0.1(3)
Ir1 N3 N4 C8 176.77(15)
C6 N3 N4 B1 -178.3(2)
Ir1 N3 N4 B1 -1.6(3)
C16 Ir1 N5 C11 42.0(2)
C27 Ir1 N5 C11 -48.3(2)
N1 Ir1 N5 C11 -140.1(2)
N3 Ir1 N5 C11 135.5(2)
C16 Ir1 N5 N6 -129.70(17)
C27 Ir1 N5 N6 139.99(17)
N1 Ir1 N5 N6 48.26(16)
N3 Ir1 N5 N6 -36.17(16)
C11 N5 N6 C13 -0.4(3)
Ir1 N5 N6 C13 173.54(15)
C11 N5 N6 B1 177.5(2)
Ir1 N5 N6 B1 -8.6(3)
N2 N1 C1 C2 -0.1(3)
Ir1 N1 C1 C2 -176.83(18)
N2 N1 C1 C4 -178.8(2)
Ir1 N1 C1 C4 4.4(4)
N1 C1 C2 C3 0.1(3)
C4 C1 C2 C3 178.8(3)
N1 N2 C3 C2 0.0(3)
B1 N2 C3 C2 -176.6(2)
N1 N2 C3 C5 -179.7(2)
B1 N2 C3 C5 3.7(4)
C1 C2 C3 N2 0.0(3)
C1 C2 C3 C5 179.6(3)
N4 N3 C6 C7 0.0(3)
Ir1 N3 C6 C7 -175.86(18)
N4 N3 C6 C9 -179.5(3)
Ir1 N3 C6 C9 4.6(4)
N3 C6 C7 C8 0.0(3)
C9 C6 C7 C8 179.5(3)
N3 N4 C8 C7 -0.1(3)
B1 N4 C8 C7 178.0(2)
N3 N4 C8 C10 178.5(2)
B1 N4 C8 C10 -3.4(4)
C6 C7 C8 N4 0.1(3)
C6 C7 C8 C10 -178.4(3)
N6 N5 C11 C12 0.4(3)
Ir1 N5 C11 C12 -171.95(18)
N6 N5 C11 C14 -178.8(2)
Ir1 N5 C11 C14 8.9(4)
N5 C11 C12 C13 -0.2(3)
C14 C11 C12 C13 178.9(3)
N5 N6 C13 C12 0.2(3)
B1 N6 C13 C12 -177.4(2)
N5 N6 C13 C15 -178.3(2)
B1 N6 C13 C15 4.1(4)
C11 C12 C13 N6 0.0(3)
C11 C12 C13 C15 178.4(3)
C20 N7 C16 C17 -1.4(4)
C20 N7 C16 Ir1 176.8(2)
C27 Ir1 C16 N7 -35.1(2)
C24 Ir1 C16 N7 46.5(2)
N5 Ir1 C16 N7 -131.2(2)
N3 Ir1 C16 N7 141.9(2)
C27 Ir1 C16 C17 143.0(2)
C24 Ir1 C16 C17 -135.5(2)
N5 Ir1 C16 C17 46.8(2)
N3 Ir1 C16 C17 -40.1(2)
N7 C16 C17 C18 0.3(4)
Ir1 C16 C17 C18 -177.9(3)
C16 C17 C18 C19 0.5(5)
C17 C18 C19 C20 -0.4(5)
C18 C19 C20 N7 -0.6(4)
C18 C19 C20 Si1 174.8(3)
C16 N7 C20 C19 1.7(4)
C16 N7 C20 Si1 -173.9(2)
C21 Si1 C20 C19 29.6(3)
C22 Si1 C20 C19 -91.0(3)
C23 Si1 C20 C19 151.2(3)
C21 Si1 C20 N7 -155.1(2)
C22 Si1 C20 N7 84.3(3)
C23 Si1 C20 N7 -33.5(3)
C16 Ir1 C24 C25 -86.91(18)
C27 Ir1 C24 C25 3.51(17)
N1 Ir1 C24 C25 94.95(17)
N3 Ir1 C24 C25 179.62(17)
Ir1 C24 C25 C26 -3.3(3)
Ir1 C24 C25 C28 171.6(2)
C28 C25 C26 C27 -173.9(3)
C24 C25 C26 C27 0.6(3)
C28 C25 C26 C29 5.6(5)
C24 C25 C26 C29 -180.0(3)
C25 C26 C27 Ir1 2.4(3)
C29 C26 C27 Ir1 -177.1(2)
C16 Ir1 C27 C26 85.68(18)
C24 Ir1 C27 C26 -3.22(18)
N5 Ir1 C27 C26 176.10(17)
N1 Ir1 C27 C26 -98.41(18)
C8 N4 B1 N6 123.3(2)
N3 N4 B1 N6 -58.8(3)
C8 N4 B1 N2 -116.8(3)
N3 N4 B1 N2 61.1(3)
C13 N6 B1 N4 -116.9(3)
N5 N6 B1 N4 65.7(3)
C13 N6 B1 N2 123.6(2)
N5 N6 B1 N2 -53.8(3)
C3 N2 B1 N4 119.1(2)
N1 N2 B1 N4 -57.1(3)
C3 N2 B1 N6 -120.8(2)
N1 N2 B1 N6 62.9(3)
